data_7123621
loop_
_publ_author_name
'Rizzacasa, Mark A.'
'Donnelly, Paul Stephen'
'North, Andrea J.'
'Radjah, Natalia Caren'
'Ricca, Michael'
'Robertson, Angus Michael'
'White, Jonathan'

_publ_section_title
;
 An Effective cis-\b-Octahedral Mn(III) SALPN Catalyst for the
 Mukaiyama-Isayama Hydration of \a,\b-Unsaturated Esters
;
_journal_name_full 'Chemical Communications'
_journal_paper_doi 10.1039/C9CC03921J
_journal_year 2019
_chemical_formula_sum 'C32 H47 Mn N2 O7.5'
_chemical_formula_weight 634.65
_space_group_crystal_system triclinic
_space_group_IT_number 2
_space_group_name_Hall '-P 1'
_space_group_name_H-M_alt 'P -1'
_symmetry_space_group_name_Hall '-P 1'
_symmetry_space_group_name_H-M 'P -1'
_atom_sites_solution_hydrogens mixed
_audit_creation_method SHELXL-2014/7
_audit_update_record
;
2019-04-05 deposited with the CCDC.    2019-06-07 downloaded from the CCDC.
;
_cell_angle_alpha 81.588(10)
_cell_angle_beta 85.042(10)
_cell_angle_gamma 85.486(12)
_cell_formula_units_Z 2
_cell_length_a 10.2610(16)
_cell_length_b 10.8556(15)
_cell_length_c 14.6929(15)
_cell_measurement_reflns_used 970
_cell_measurement_temperature 130.01(10)
_cell_measurement_theta_max 28.7920
_cell_measurement_theta_min 7.8550
_cell_volume 1609.3(4)
_computing_cell_refinement
;
CrysAlisPro, Agilent Technologies,
Version 1.171.36.28 (release 01-02-2013 CrysAlis171 .NET)
(compiled Feb  1 2013,16:14:44)
;
_computing_data_collection
;
CrysAlisPro, Agilent Technologies,
Version 1.171.36.28 (release 01-02-2013 CrysAlis171 .NET)
(compiled Feb  1 2013,16:14:44)
;
_computing_data_reduction
;
CrysAlisPro, Agilent Technologies,
Version 1.171.36.28 (release 01-02-2013 CrysAlis171 .NET)
(compiled Feb  1 2013,16:14:44)
;
_computing_structure_refinement 'SHELXL-2014/7 (Sheldrick, 2014)'
_diffrn_ambient_temperature 130.01(10)
_diffrn_measured_fraction_theta_full 0.989
_diffrn_measured_fraction_theta_max 0.842
_diffrn_measurement_device_type 'SuperNova, Dual, Cu at zero, Atlas'
_diffrn_measurement_method '\w scans'
_diffrn_radiation_monochromator mirror
_diffrn_radiation_source 'SuperNova (Mo) X-ray Source'
_diffrn_radiation_type 'Mo K\a'
_diffrn_radiation_wavelength 0.7107
_diffrn_reflns_av_unetI/netI 0.0845
_diffrn_reflns_Laue_measured_fraction_full 0.989
_diffrn_reflns_Laue_measured_fraction_max 0.842
_diffrn_reflns_limit_h_max 13
_diffrn_reflns_limit_h_min -14
_diffrn_reflns_limit_k_max 14
_diffrn_reflns_limit_k_min -11
_diffrn_reflns_limit_l_max 19
_diffrn_reflns_limit_l_min -19
_diffrn_reflns_number 7657
_diffrn_reflns_point_group_measured_fraction_full 0.989
_diffrn_reflns_point_group_measured_fraction_max 0.842
_diffrn_reflns_theta_full 25.242
_diffrn_reflns_theta_max 29.074
_diffrn_reflns_theta_min 3.165
_exptl_absorpt_coefficient_mu 0.460
_exptl_absorpt_correction_T_max 1.00000
_exptl_absorpt_correction_T_min 0.58041
_exptl_absorpt_correction_type multi-scan
_exptl_absorpt_process_details
;
CrysAlisPro, Agilent Technologies,
Version 1.171.36.28 (release 01-02-2013 CrysAlis171 .NET)
(compiled Feb  1 2013,16:14:44)
Empirical absorption correction using spherical harmonics,
 implemented in SCALE3 ABSPACK scaling algorithm.
;
_exptl_crystal_colour brown
_exptl_crystal_density_diffrn 1.310
_exptl_crystal_description rod
_exptl_crystal_F_000 676
_exptl_crystal_size_max 0.5
_exptl_crystal_size_mid 0.2
_exptl_crystal_size_min 0.15
_refine_diff_density_max 1.296
_refine_diff_density_min -1.022
_refine_diff_density_rms 0.117
_refine_ls_extinction_method none
_refine_ls_goodness_of_fit_ref 1.006
_refine_ls_hydrogen_treatment mixed
_refine_ls_matrix_type full
_refine_ls_number_parameters 403
_refine_ls_number_reflns 7657
_refine_ls_number_restraints 2
_refine_ls_restrained_S_all 1.006
_refine_ls_R_factor_all 0.1300
_refine_ls_R_factor_gt 0.0757
_refine_ls_shift/su_max 0.000
_refine_ls_shift/su_mean 0.000
_refine_ls_structure_factor_coef Fsqd
_refine_ls_weighting_details 'w=1/[\s^2^(Fo^2^)+(0.1545P)^2^] where P=(Fo^2^+2Fc^2^)/3'
_refine_ls_weighting_scheme calc
_refine_ls_wR_factor_gt 0.2068
_refine_ls_wR_factor_ref 0.2389
_reflns_Friedel_coverage 0.000
_reflns_number_gt 4611
_reflns_number_total 7657
_reflns_threshold_expression 'I > 2\s(I)'
_cod_data_source_file c9cc03921j2.cif
_cod_data_source_block shelx_CCDC1
_cod_original_formula_sum 'C32 H47 Mn N2 O7.50'
_cod_database_code 7123621
_shelx_shelxl_version_number 2014/7
_shelx_space_group_comment
;
The symmetry employed for this shelxl refinement is uniquely defined
by the following loop, which should always be used as a source of
symmetry information in preference to the above space-group names.
They are only intended as comments.
;
_cell_oxdiff_twin_number 2

loop_
_space_group_symop_operation_xyz
'x, y, z'
'-x, -y, -z'

loop_
_atom_site_label
_atom_site_type_symbol
_atom_site_fract_x
_atom_site_fract_y
_atom_site_fract_z
_atom_site_U_iso_or_equiv
_atom_site_adp_type
_atom_site_occupancy
_atom_site_site_symmetry_order
_atom_site_calc_flag
_atom_site_refinement_flags_posn
_atom_site_refinement_flags_adp
_atom_site_refinement_flags_occupancy
C1 C 0.4405(5) 0.3303(4) 0.0999(3) 0.0266(9) Uani 1 1 d . . .
C2 C 0.3630(5) 0.2434(4) 0.0685(3) 0.0300(10) Uani 1 1 d . . .
C3 C 0.4166(5) 0.1742(4) 0.0000(3) 0.0361(11) Uani 1 1 d . . .
H3 H 0.3677 0.1154 -0.0192 0.043 Uiso 1 1 calc R U .
C4 C 0.5425(6) 0.1925(5) -0.0398(3) 0.0444(13) Uani 1 1 d . . .
H4 H 0.5777 0.1455 -0.0852 0.053 Uiso 1 1 calc R U .
C5 C 0.6152(5) 0.2789(4) -0.0129(3) 0.0382(11) Uani 1 1 d . . .
H5 H 0.6981 0.2928 -0.0419 0.046 Uiso 1 1 calc R U .
C6 C 0.5660(5) 0.3468(4) 0.0579(3) 0.0285(10) Uani 1 1 d . . .
C7 C 0.6476(5) 0.4389(4) 0.0826(3) 0.0298(10) Uani 1 1 d . . .
H7 H 0.7191 0.4621 0.0422 0.036 Uiso 1 1 calc R U .
C8 C 0.7121(5) 0.5881(4) 0.1692(3) 0.0342(11) Uani 1 1 d . . .
H8A H 0.6577 0.6631 0.1785 0.041 Uiso 1 1 calc R U .
H8B H 0.7698 0.6074 0.1139 0.041 Uiso 1 1 calc R U .
C9 C 0.7946(5) 0.5498(4) 0.2517(3) 0.0332(10) Uani 1 1 d . . .
H9A H 0.8726 0.5011 0.2321 0.040 Uiso 1 1 calc R U .
H9B H 0.8226 0.6245 0.2712 0.040 Uiso 1 1 calc R U .
C10 C 0.7234(4) 0.4739(4) 0.3342(3) 0.0275(9) Uani 1 1 d . . .
H10A H 0.7344 0.3860 0.3276 0.033 Uiso 1 1 calc R U .
H10B H 0.7615 0.4850 0.3904 0.033 Uiso 1 1 calc R U .
C11 C 0.5378(4) 0.5896(3) 0.3973(3) 0.0246(9) Uani 1 1 d . . .
H11 H 0.5918 0.6026 0.4423 0.029 Uiso 1 1 calc R U .
C12 C 0.4123(4) 0.6555(3) 0.3971(2) 0.0212(8) Uani 1 1 d . . .
C13 C 0.3358(4) 0.6659(3) 0.3201(2) 0.0221(9) Uani 1 1 d . . .
C14 C 0.2203(4) 0.7457(3) 0.3202(3) 0.0243(9) Uani 1 1 d . . .
C15 C 0.1796(4) 0.8075(4) 0.3946(3) 0.0274(9) Uani 1 1 d . . .
H15 H 0.1017 0.8575 0.3945 0.033 Uiso 1 1 calc R U .
C16 C 0.2567(5) 0.7940(4) 0.4703(3) 0.0286(10) Uani 1 1 d . . .
H16 H 0.2291 0.8352 0.5205 0.034 Uiso 1 1 calc R U .
C17 C 0.3698(4) 0.7226(4) 0.4716(3) 0.0256(9) Uani 1 1 d . . .
H17 H 0.4207 0.7170 0.5216 0.031 Uiso 1 1 calc R U .
C18 C 0.1521(6) 0.1635(5) 0.0751(3) 0.0479(14) Uani 1 1 d . . .
H18A H 0.1806 0.0758 0.0871 0.057 Uiso 1 1 calc R U .
H18B H 0.1497 0.1872 0.0090 0.057 Uiso 1 1 calc R U .
C19 C 0.0202(6) 0.1862(6) 0.1217(4) 0.0582(16) Uani 1 1 d . . .
H19A H 0.0211 0.1536 0.1861 0.087 Uiso 1 1 calc R U .
H19B H -0.0428 0.1454 0.0942 0.087 Uiso 1 1 calc R U .
H19C H -0.0030 0.2743 0.1151 0.087 Uiso 1 1 calc R U .
C20 C 0.0409(5) 0.8367(4) 0.2338(3) 0.0366(11) Uani 1 1 d . . .
H20A H 0.0612 0.9206 0.2405 0.044 Uiso 1 1 calc R U .
H20B H -0.0265 0.8100 0.2814 0.044 Uiso 1 1 calc R U .
C21 C -0.0065(5) 0.8349(5) 0.1395(3) 0.0425(12) Uani 1 1 d . . .
H21A H 0.0602 0.8632 0.0929 0.064 Uiso 1 1 calc R U .
H21B H -0.0847 0.8889 0.1325 0.064 Uiso 1 1 calc R U .
H21C H -0.0250 0.7513 0.1333 0.064 Uiso 1 1 calc R U .
C22 C 0.1608(4) 0.2670(4) 0.4112(3) 0.0234(8) Uani 1 1 d . . .
C23 C 0.3040(4) 0.2731(4) 0.3727(3) 0.0237(9) Uani 1 1 d . . .
C24 C 0.3784(4) 0.1678(4) 0.3498(3) 0.0249(9) Uani 1 1 d . . .
H24 H 0.3396 0.0919 0.3610 0.030 Uiso 1 1 calc R U .
C25 C 0.5077(4) 0.1686(4) 0.3109(2) 0.0232(9) Uani 1 1 d . . .
C26 C 0.5844(5) 0.0462(4) 0.2943(3) 0.0304(10) Uani 1 1 d . . .
C27 C 0.1455(5) 0.3236(4) 0.5022(3) 0.0363(11) Uani 1 1 d . . .
H27A H 0.1988 0.2742 0.5464 0.054 Uiso 1 1 calc R U .
H27B H 0.0553 0.3244 0.5259 0.054 Uiso 1 1 calc R U .
H27C H 0.1728 0.4074 0.4909 0.054 Uiso 1 1 calc R U .
C28 C 0.1137(5) 0.1358(4) 0.4282(3) 0.0358(11) Uani 1 1 d . . .
H28A H 0.1246 0.1003 0.3717 0.054 Uiso 1 1 calc R U .
H28B H 0.0227 0.1390 0.4499 0.054 Uiso 1 1 calc R U .
H28C H 0.1639 0.0852 0.4737 0.054 Uiso 1 1 calc R U .
C29 C 0.0780(5) 0.3484(5) 0.3414(3) 0.0397(11) Uani 1 1 d . . .
H29A H 0.1020 0.4330 0.3352 0.060 Uiso 1 1 calc R U .
H29B H -0.0131 0.3448 0.3624 0.060 Uiso 1 1 calc R U .
H29C H 0.0927 0.3185 0.2828 0.060 Uiso 1 1 calc R U .
C30 C 0.5111(7) -0.0209(5) 0.2325(4) 0.0615(17) Uani 1 1 d . . .
H30A H 0.4972 0.0330 0.1758 0.092 Uiso 1 1 calc R U .
H30B H 0.4279 -0.0427 0.2633 0.092 Uiso 1 1 calc R U .
H30C H 0.5618 -0.0953 0.2195 0.092 Uiso 1 1 calc R U .
C31 C 0.7224(6) 0.0713(5) 0.2528(5) 0.071(2) Uani 1 1 d . . .
H31A H 0.7774 -0.0046 0.2605 0.107 Uiso 1 1 calc R U .
H31B H 0.7570 0.1325 0.2834 0.107 Uiso 1 1 calc R U .
H31C H 0.7198 0.1020 0.1882 0.107 Uiso 1 1 calc R U .
C32 C 0.5960(6) -0.0385(5) 0.3864(3) 0.0456(13) Uani 1 1 d . . .
H32A H 0.6488 -0.1131 0.3767 0.068 Uiso 1 1 calc R U .
H32B H 0.5103 -0.0600 0.4123 0.068 Uiso 1 1 calc R U .
H32C H 0.6362 0.0045 0.4281 0.068 Uiso 1 1 calc R U .
N1 N 0.6278(4) 0.4898(3) 0.1557(2) 0.0248(8) Uani 1 1 d . . .
N2 N 0.5835(4) 0.5134(3) 0.3408(2) 0.0241(7) Uani 1 1 d . . .
O1 O 0.3847(3) 0.3931(3) 0.16498(18) 0.0281(7) Uani 1 1 d . . .
O2 O 0.2402(3) 0.2368(3) 0.1105(2) 0.0374(8) Uani 1 1 d . . .
O3 O 0.3695(3) 0.6102(2) 0.24783(17) 0.0252(6) Uani 1 1 d . . .
O4 O 0.1539(3) 0.7550(3) 0.24208(18) 0.0302(7) Uani 1 1 d . . .
O5 O 0.3456(3) 0.3825(2) 0.36067(19) 0.0261(6) Uani 1 1 d . . .
O6 O 0.5683(3) 0.2674(2) 0.28692(18) 0.0240(6) Uani 1 1 d . . .
O7 O 0.1418(4) 0.5358(3) 0.1366(2) 0.0411(8) Uani 1 1 d D . .
O8 O 0.9466(10) 0.5351(11) 0.0248(6) 0.082(3) Uani 0.5 1 d . . P
Mn1 Mn 0.47546(6) 0.44702(5) 0.25522(4) 0.0220(2) Uani 1 1 d . . .
H7A H 0.178(5) 0.590(3) 0.156(3) 0.033 Uiso 1 1 d D U .
H7B H 0.201(3) 0.481(3) 0.137(3) 0.033 Uiso 1 1 d D U .

loop_
_atom_site_aniso_label
_atom_site_aniso_U_11
_atom_site_aniso_U_22
_atom_site_aniso_U_33
_atom_site_aniso_U_23
_atom_site_aniso_U_13
_atom_site_aniso_U_12
C1 0.033(3) 0.025(2) 0.0228(19) -0.0075(16) -0.0066(17) 0.0064(18)
C2 0.037(3) 0.030(2) 0.026(2) -0.0099(17) -0.0076(18) -0.005(2)
C3 0.054(3) 0.031(2) 0.027(2) -0.0121(18) -0.008(2) -0.003(2)
C4 0.058(4) 0.050(3) 0.028(2) -0.018(2) -0.003(2) 0.004(3)
C5 0.044(3) 0.042(3) 0.028(2) -0.012(2) 0.001(2) 0.007(2)
C6 0.034(3) 0.028(2) 0.0231(19) -0.0034(17) -0.0042(17) 0.002(2)
C7 0.028(3) 0.035(2) 0.024(2) 0.0006(17) -0.0007(17) 0.001(2)
C8 0.037(3) 0.031(2) 0.036(2) -0.0007(18) -0.0070(19) -0.013(2)
C9 0.027(3) 0.035(2) 0.040(2) -0.0076(19) -0.0040(19) -0.006(2)
C10 0.022(2) 0.031(2) 0.032(2) -0.0113(17) -0.0071(17) -0.0010(18)
C11 0.032(3) 0.0177(19) 0.0259(19) -0.0078(16) -0.0056(17) -0.0025(18)
C12 0.026(2) 0.0157(18) 0.0222(18) -0.0034(14) -0.0032(15) -0.0025(16)
C13 0.030(2) 0.0157(18) 0.0213(18) -0.0054(15) -0.0003(16) -0.0045(17)
C14 0.028(2) 0.021(2) 0.0255(19) -0.0043(15) -0.0043(16) -0.0011(18)
C15 0.025(2) 0.027(2) 0.031(2) -0.0089(17) 0.0033(17) 0.0000(18)
C16 0.035(3) 0.025(2) 0.027(2) -0.0124(17) 0.0034(17) -0.0023(19)
C17 0.033(3) 0.025(2) 0.0215(18) -0.0089(16) -0.0035(16) -0.0041(19)
C18 0.049(4) 0.058(3) 0.044(3) -0.019(2) -0.007(2) -0.026(3)
C19 0.049(4) 0.075(4) 0.059(3) -0.021(3) -0.008(3) -0.029(3)
C20 0.033(3) 0.038(3) 0.039(2) -0.010(2) -0.006(2) 0.012(2)
C21 0.040(3) 0.049(3) 0.040(3) -0.015(2) -0.016(2) 0.018(2)
C22 0.020(2) 0.023(2) 0.0274(19) -0.0052(16) -0.0025(15) 0.0028(17)
C23 0.022(2) 0.028(2) 0.0222(18) -0.0066(16) -0.0048(15) 0.0020(17)
C24 0.025(2) 0.021(2) 0.029(2) -0.0062(16) -0.0006(16) -0.0013(17)
C25 0.025(2) 0.024(2) 0.0209(18) -0.0072(15) -0.0014(15) 0.0004(17)
C26 0.028(3) 0.026(2) 0.038(2) -0.0108(17) 0.0054(18) 0.0006(19)
C27 0.030(3) 0.040(3) 0.041(2) -0.017(2) 0.005(2) 0.000(2)
C28 0.024(3) 0.034(2) 0.050(3) -0.013(2) 0.006(2) -0.001(2)
C29 0.031(3) 0.046(3) 0.042(3) -0.005(2) -0.006(2) 0.001(2)
C30 0.074(5) 0.056(3) 0.064(3) -0.045(3) -0.027(3) 0.030(3)
C31 0.050(4) 0.040(3) 0.111(5) -0.004(3) 0.038(4) 0.014(3)
C32 0.048(4) 0.040(3) 0.049(3) -0.013(2) -0.014(2) 0.014(2)
N1 0.027(2) 0.0232(17) 0.0241(16) -0.0018(13) -0.0056(14) -0.0028(15)
N2 0.024(2) 0.0214(17) 0.0287(17) -0.0088(14) -0.0026(14) -0.0012(15)
O1 0.0264(18) 0.0316(15) 0.0308(14) -0.0172(12) -0.0078(12) -0.0002(13)
O2 0.035(2) 0.0429(18) 0.0402(16) -0.0194(14) -0.0053(14) -0.0085(16)
O3 0.0264(17) 0.0244(14) 0.0267(14) -0.0110(11) -0.0045(11) 0.0044(12)
O4 0.0309(19) 0.0311(16) 0.0297(15) -0.0104(12) -0.0077(12) 0.0092(14)
O5 0.0218(16) 0.0226(14) 0.0370(15) -0.0147(12) -0.0015(12) -0.0011(12)
O6 0.0195(16) 0.0246(14) 0.0291(14) -0.0085(11) -0.0013(11) -0.0008(12)
O7 0.042(2) 0.041(2) 0.0442(18) -0.0182(16) -0.0155(16) 0.0091(16)
O8 0.055(6) 0.126(8) 0.076(6) -0.059(6) -0.016(5) 0.021(6)
Mn1 0.0213(4) 0.0209(3) 0.0254(3) -0.0091(2) -0.0030(2) 0.0007(2)

loop_
_atom_type_symbol
_atom_type_description
_atom_type_scat_dispersion_real
_atom_type_scat_dispersion_imag
_atom_type_scat_source
C C 0.0033 0.0016 'International Tables Vol C Tables 4.2.6.8 and 6.1.1.4'
H H 0.0000 0.0000 'International Tables Vol C Tables 4.2.6.8 and 6.1.1.4'
N N 0.0061 0.0033 'International Tables Vol C Tables 4.2.6.8 and 6.1.1.4'
O O 0.0106 0.0060 'International Tables Vol C Tables 4.2.6.8 and 6.1.1.4'
Mn Mn 0.3368 0.7283 'International Tables Vol C Tables 4.2.6.8 and 6.1.1.4'

loop_
_geom_angle_atom_site_label_1
_geom_angle_atom_site_label_2
_geom_angle_atom_site_label_3
_geom_angle
O1 C1 C6 124.7(3)
O1 C1 C2 116.8(4)
C6 C1 C2 118.5(4)
O2 C2 C3 125.8(4)
O2 C2 C1 114.7(4)
C3 C2 C1 119.5(4)
C4 C3 C2 120.3(4)
C5 C4 C3 120.6(4)
C4 C5 C6 120.4(5)
C1 C6 C5 120.6(4)
C1 C6 C7 121.5(4)
C5 C6 C7 117.8(4)
N1 C7 C6 124.6(4)
N1 C8 C9 112.3(3)
C10 C9 C8 114.2(4)
N2 C10 C9 110.6(4)
N2 C11 C12 125.9(3)
C13 C12 C17 119.7(4)
C13 C12 C11 121.3(3)
C17 C12 C11 118.7(3)
O3 C13 C14 118.6(3)
O3 C13 C12 123.6(4)
C14 C13 C12 117.8(3)
O4 C14 C15 124.0(4)
O4 C14 C13 114.6(3)
C15 C14 C13 121.3(4)
C14 C15 C16 119.4(4)
C17 C16 C15 121.2(4)
C16 C17 C12 120.5(4)
O2 C18 C19 107.9(4)
O4 C20 C21 107.7(4)
C28 C22 C29 109.4(4)
C28 C22 C23 113.8(4)
C29 C22 C23 107.0(3)
C28 C22 C27 109.6(3)
C29 C22 C27 108.6(4)
C23 C22 C27 108.2(3)
O5 C23 C24 124.0(4)
O5 C23 C22 114.2(4)
C24 C23 C22 121.7(3)
C23 C24 C25 124.3(4)
O6 C25 C24 123.7(4)
O6 C25 C26 116.1(4)
C24 C25 C26 120.2(3)
C31 C26 C30 111.6(5)
C31 C26 C32 107.8(5)
C30 C26 C32 108.1(4)
C31 C26 C25 110.2(4)
C30 C26 C25 109.8(4)
C32 C26 C25 109.3(3)
C7 N1 C8 119.1(4)
C7 N1 Mn1 123.1(3)
C8 N1 Mn1 117.7(3)
C11 N2 C10 120.3(3)
C11 N2 Mn1 124.0(3)
C10 N2 Mn1 115.7(2)
C1 O1 Mn1 124.1(3)
C2 O2 C18 117.8(3)
C13 O3 Mn1 122.5(2)
C14 O4 C20 118.9(3)
C23 O5 Mn1 124.1(2)
C25 O6 Mn1 124.2(3)
O1 Mn1 N2 174.15(13)
O1 Mn1 O3 92.47(12)
N2 Mn1 O3 86.93(13)
O1 Mn1 O5 93.92(12)
N2 Mn1 O5 91.87(12)
O3 Mn1 O5 87.28(12)
O1 Mn1 N1 88.84(12)
N2 Mn1 N1 85.57(13)
O3 Mn1 N1 101.15(12)
O5 Mn1 N1 171.03(13)
O1 Mn1 O6 91.05(12)
N2 Mn1 O6 90.56(12)
O3 Mn1 O6 169.46(11)
O5 Mn1 O6 82.57(11)
N1 Mn1 O6 88.85(12)

loop_
_geom_bond_atom_site_label_1
_geom_bond_atom_site_label_2
_geom_bond_distance
_geom_bond_site_symmetry_2
C1 O1 1.320(5) .
C1 C6 1.392(6) .
C1 C2 1.429(5) .
C2 O2 1.357(6) .
C2 C3 1.393(6) .
C3 C4 1.389(7) .
C4 C5 1.365(7) .
C5 C6 1.398(6) .
C6 C7 1.457(6) .
C7 N1 1.272(5) .
C8 N1 1.470(5) .
C8 C9 1.528(6) .
C9 C10 1.527(6) .
C10 N2 1.465(6) .
C11 N2 1.291(5) .
C11 C12 1.424(6) .
C12 C13 1.418(5) .
C12 C17 1.420(5) .
C13 O3 1.305(4) .
C13 C14 1.412(6) .
C14 O4 1.372(4) .
C14 C15 1.382(5) .
C15 C16 1.405(6) .
C16 C17 1.344(6) .
C18 O2 1.426(5) .
C18 C19 1.482(8) .
C20 O4 1.407(6) .
C20 C21 1.510(6) .
C22 C28 1.519(5) .
C22 C29 1.524(6) .
C22 C23 1.532(6) .
C22 C27 1.541(5) .
C23 O5 1.277(4) .
C23 C24 1.389(6) .
C24 C25 1.399(6) .
C25 O6 1.271(4) .
C25 C26 1.531(6) .
C26 C31 1.521(7) .
C26 C30 1.522(6) .
C26 C32 1.529(7) .
N1 Mn1 2.078(3) .
N2 Mn1 1.990(3) .
O1 Mn1 1.869(2) .
O3 Mn1 1.998(3) .
O5 Mn1 2.034(3) .
O6 Mn1 2.108(3) .
O8 O8 1.486(18) 2_765

loop_
_geom_hbond_atom_site_label_D
_geom_hbond_atom_site_label_H
_geom_hbond_atom_site_label_A
_geom_hbond_distance_DH
_geom_hbond_distance_HA
_geom_hbond_distance_DA
_geom_hbond_angle_DHA
C7 H7 O8 0.93 2.50 3.320(11) 146.5
C8 H8B O8 0.97 2.30 3.143(11) 144.9
C10 H10A O6 0.97 2.38 3.041(4) 124.9
O7 H7A O3 0.818(10) 2.52(3) 3.182(4) 139(4)
O7 H7A O4 0.818(10) 2.32(3) 3.039(4) 147(5)
O7 H7B O1 0.815(10) 2.09(2) 2.858(5) 156(5)
C7 H7 O8 0.93 2.50 3.320(11) 146.5
C8 H8B O8 0.97 2.30 3.143(11) 144.9
C10 H10A O6 0.97 2.38 3.041(4) 124.9
O7 H7A O3 0.818(10) 2.52(3) 3.182(4) 139(4)
O7 H7A O4 0.818(10) 2.32(3) 3.039(4) 147(5)
O7 H7B O1 0.815(10) 2.09(2) 2.858(5) 156(5)

loop_
_geom_torsion_atom_site_label_1
_geom_torsion_atom_site_label_2
_geom_torsion_atom_site_label_3
_geom_torsion_atom_site_label_4
_geom_torsion
O1 C1 C2 O2 0.1(6)
C6 C1 C2 O2 -177.4(4)
O1 C1 C2 C3 -179.9(4)
C6 C1 C2 C3 2.6(6)
O2 C2 C3 C4 177.8(5)
C1 C2 C3 C4 -2.2(7)
C2 C3 C4 C5 -0.4(8)
C3 C4 C5 C6 2.7(8)
O1 C1 C6 C5 -177.7(4)
C2 C1 C6 C5 -0.5(6)
O1 C1 C6 C7 -0.8(7)
C2 C1 C6 C7 176.4(4)
C4 C5 C6 C1 -2.2(7)
C4 C5 C6 C7 -179.2(4)
C1 C6 C7 N1 17.0(7)
C5 C6 C7 N1 -166.0(4)
N1 C8 C9 C10 -38.0(6)
C8 C9 C10 N2 -33.2(5)
N2 C11 C12 C13 -15.1(6)
N2 C11 C12 C17 171.5(4)
C17 C12 C13 O3 178.0(3)
C11 C12 C13 O3 4.7(5)
C17 C12 C13 C14 1.3(5)
C11 C12 C13 C14 -172.1(3)
O3 C13 C14 O4 0.7(5)
C12 C13 C14 O4 177.6(3)
O3 C13 C14 C15 -179.9(3)
C12 C13 C14 C15 -3.0(5)
O4 C14 C15 C16 -178.4(3)
C13 C14 C15 C16 2.2(6)
C14 C15 C16 C17 0.3(6)
C15 C16 C17 C12 -2.0(6)
C13 C12 C17 C16 1.1(6)
C11 C12 C17 C16 174.7(4)
C28 C22 C23 O5 -178.1(3)
C29 C22 C23 O5 60.9(4)
C27 C22 C23 O5 -56.0(4)
C28 C22 C23 C24 4.4(5)
C29 C22 C23 C24 -116.6(4)
C27 C22 C23 C24 126.5(4)
O5 C23 C24 C25 0.1(6)
C22 C23 C24 C25 177.3(4)
C23 C24 C25 O6 -4.7(6)
C23 C24 C25 C26 175.8(4)
O6 C25 C26 C31 1.1(6)
C24 C25 C26 C31 -179.3(4)
O6 C25 C26 C30 -122.1(4)
C24 C25 C26 C30 57.4(5)
O6 C25 C26 C32 119.5(4)
C24 C25 C26 C32 -61.0(5)
C6 C7 N1 C8 -175.6(4)
C6 C7 N1 Mn1 1.3(6)
C9 C8 N1 C7 -115.4(5)
C9 C8 N1 Mn1 67.5(5)
C12 C11 N2 C10 165.8(4)
C12 C11 N2 Mn1 -11.9(5)
C9 C10 N2 C11 -98.8(4)
C9 C10 N2 Mn1 79.1(3)
C6 C1 O1 Mn1 -34.2(6)
C2 C1 O1 Mn1 148.6(3)
C3 C2 O2 C18 -7.5(7)
C1 C2 O2 C18 172.6(4)
C19 C18 O2 C2 -171.4(4)
C14 C13 O3 Mn1 -152.7(3)
C12 C13 O3 Mn1 30.6(5)
C15 C14 O4 C20 3.4(6)
C13 C14 O4 C20 -177.1(4)
C21 C20 O4 C14 176.3(3)
C24 C23 O5 Mn1 32.8(5)
C22 C23 O5 Mn1 -144.6(3)
C24 C25 O6 Mn1 -22.9(5)
C26 C25 O6 Mn1 156.6(3)
C1 O1 Mn1 O3 140.2(3)
C1 O1 Mn1 O5 -132.3(3)
C1 O1 Mn1 N1 39.1(3)
C1 O1 Mn1 O6 -49.7(3)

loop_
_cell_oxdiff_twin_id
_cell_oxdiff_twin_matrix_11
_cell_oxdiff_twin_matrix_12
_cell_oxdiff_twin_matrix_13
_cell_oxdiff_twin_matrix_21
_cell_oxdiff_twin_matrix_22
_cell_oxdiff_twin_matrix_23
_cell_oxdiff_twin_matrix_31
_cell_oxdiff_twin_matrix_32
_cell_oxdiff_twin_matrix_33
1 1.0000 0.0000 0.0000 0.0000 1.0000 0.0000 0.0000 0.0000 1.0000
2 0.9921 0.0168 -0.0133 -0.0166 1.0052 -0.0020 0.0240 0.0014 1.0001
